data_2206606
loop_
_publ_author_name
'Li, Ming-Tian'
'Wang, Cheng-Gang'
'Wu, Yu'
'Fu, Xu-Cheng'

_publ_section_title
;
 Diaquabis(ethylenediamine-\k^2^<i>N</i>,<i>N</i>')copper(II)
 bis(4-aminonaphthalene-1-sulfonate) dihydrate
;
_journal_coeditor_code XU6026
_journal_issue 8
_journal_name_full 'Acta Crystallographica Section E'
_journal_page_first m1660
_journal_page_last m1661
_journal_paper_doi 10.1107/S1600536805023627
_journal_volume 61
_journal_year 2005
_chemical_formula_iupac '[Cu (C2 H8 N2)2 (H2 O)2] (C10 H8 N O3 S)2, 2H2 O'
_chemical_formula_moiety 'C4 H20 Cu N4 O2 2+, 2C10 H8 N O3 S -, 2H2 O'
_chemical_formula_sum 'C24 H40 Cu N6 O10 S2'
_chemical_formula_weight 700.28
_chemical_name_systematic
;
 [Diaquabis(ethylenediamine)copper(II)]
 [bis(4-aminonaphthalene-1-sulfonate)] dihydrate
;
_space_group_IT_number 14
_symmetry_cell_setting monoclinic
_symmetry_space_group_name_Hall '-P 2ybc'
_symmetry_space_group_name_H-M 'P 1 21/c 1'
_atom_sites_solution_hydrogens geom
_atom_sites_solution_primary direct
_atom_sites_solution_secondary difmap
_audit_creation_method SHELXL-97
_cell_angle_alpha 90.00
_cell_angle_beta 90.030(10)
_cell_angle_gamma 90.00
_cell_formula_units_Z 2
_cell_length_a 12.4376(9)
_cell_length_b 9.5950(7)
_cell_length_c 12.4375(9)
_cell_measurement_reflns_used 4417
_cell_measurement_temperature 292(2)
_cell_measurement_theta_max 28.1
_cell_measurement_theta_min 2.3
_cell_volume 1484.28(19)
_computing_cell_refinement SMART
_computing_data_collection 'SMART (Bruker, 2000)'
_computing_data_reduction 'SAINT (Bruker, 2000)'
_computing_molecular_graphics SHELXTL
_computing_publication_material SHELXTL
_computing_structure_refinement SHELXTL
_computing_structure_solution 'SHELXTL (Bruker, 1997)'
_diffrn_ambient_temperature 292(2)
_diffrn_measured_fraction_theta_full 0.99
_diffrn_measured_fraction_theta_max 0.99
_diffrn_measurement_device_type 'Bruker SMART CCD area-detector'
_diffrn_measurement_method '\f and \w scans'
_diffrn_radiation_monochromator graphite
_diffrn_radiation_source 'fine-focus sealed tube'
_diffrn_radiation_type MoK\a
_diffrn_radiation_wavelength 0.71073
_diffrn_reflns_av_R_equivalents 0.0532
_diffrn_reflns_av_sigmaI/netI 0.0416
_diffrn_reflns_limit_h_max 16
_diffrn_reflns_limit_h_min -9
_diffrn_reflns_limit_k_max 11
_diffrn_reflns_limit_k_min -12
_diffrn_reflns_limit_l_max 16
_diffrn_reflns_limit_l_min -16
_diffrn_reflns_number 9813
_diffrn_reflns_theta_full 27.5
_diffrn_reflns_theta_max 27.5
_diffrn_reflns_theta_min 1.6
_diffrn_standards_number 0
_exptl_absorpt_coefficient_mu 0.942
_exptl_absorpt_correction_type none
_exptl_crystal_colour blue
_exptl_crystal_density_diffrn 1.567
_exptl_crystal_density_method 'not measured'
_exptl_crystal_description block
_exptl_crystal_F_000 734
_exptl_crystal_size_max 0.26
_exptl_crystal_size_mid 0.26
_exptl_crystal_size_min 0.18
_refine_diff_density_max 0.39
_refine_diff_density_min -0.48
_refine_ls_extinction_method none
_refine_ls_goodness_of_fit_ref 1.081
_refine_ls_hydrogen_treatment mixed
_refine_ls_matrix_type full
_refine_ls_number_parameters 236
_refine_ls_number_reflns 3382
_refine_ls_number_restraints 10
_refine_ls_restrained_S_all 1.082
_refine_ls_R_factor_all 0.046
_refine_ls_R_factor_gt 0.037
_refine_ls_shift/su_max 0.001
_refine_ls_shift/su_mean 0.000
_refine_ls_structure_factor_coef Fsqd
_refine_ls_weighting_details 'calc w=1/[\s^2^(Fo^2^)+(0.0743P)^2^] where P=(Fo^2^+2Fc^2^)/3'
_refine_ls_weighting_scheme calc
_refine_ls_wR_factor_gt 0.101
_refine_ls_wR_factor_ref 0.120
_reflns_number_gt 2836
_reflns_number_total 3382
_reflns_threshold_expression I>2\s(I)
_cod_data_source_file xu6026.cif
_cod_data_source_block I
_cod_depositor_comments
;
The following automatic conversions were performed:
'_symmetry_cell_setting' value 'Monoclinic' changed to 'monoclinic'
according to '/home/saulius/struct/CIF-dictionaries/cif_core.dic'
dictionary named 'cif_core.dic' version 2.4.1 from 2010-06-29.

Automatic conversion script
Id: cif_fix_enum 1527 2010-12-29 10:47:43Z saulius 

The following automatic conversions were performed:

'_symmetry_cell_setting' value 'Monoclinic' changed to 'monoclinic'
according to /home/saulius/struct/CIF-dictionaries/cif_core.dic
dictionary named 'cif_core.dic' version 2.4.1 from 2010-06-29.

Automatic conversion script
Id: cif_fix_values 1715 2011-07-08 13:25:40Z adriana 
;
_cod_original_sg_symbol_H-M 'P 21/c'
_cod_database_code 2206606
_cod_database_fobs_code 2206606

loop_
_symmetry_equiv_pos_as_xyz
'x, y, z'
'-x, y+1/2, -z+1/2'
'-x, -y, -z'
'x, -y-1/2, z-1/2'

loop_
_atom_site_label
_atom_site_fract_x
_atom_site_fract_y
_atom_site_fract_z
_atom_site_U_iso_or_equiv
_atom_site_adp_type
_atom_site_calc_flag
_atom_site_refinement_flags
_atom_site_occupancy
_atom_site_type_symbol
Cu1 0.0000 0.0000 0.5000 0.02789(14) Uani d S 1 Cu
N1 -0.00237(17) 0.1576(2) 0.60916(16) 0.0369(4) Uani d D 1 N
N2 0.01493(17) 0.1545(2) 0.39165(16) 0.0351(4) Uani d D 1 N
C1 -0.0311(2) 0.2857(3) 0.5518(2) 0.0439(6) Uani d . 1 C
H1C -0.0134 0.3666 0.5951 0.053 Uiso calc R 1 H
H1D -0.1076 0.2873 0.5368 0.053 Uiso calc R 1 H
C2 0.0327(2) 0.2876(3) 0.4473(2) 0.0462(6) Uani d . 1 C
H2C 0.0090 0.3643 0.4023 0.055 Uiso calc R 1 H
H2D 0.1086 0.2998 0.4624 0.055 Uiso calc R 1 H
C3 0.38021(16) 0.0538(2) 0.18314(16) 0.0256(4) Uani d . 1 C
C4 0.43634(18) -0.0453(2) 0.24095(16) 0.0306(4) Uani d . 1 C
H4 0.4009 -0.0994 0.2919 0.037 Uiso calc R 1 H
C5 0.54668(18) -0.0646(2) 0.22307(17) 0.0322(5) Uani d . 1 C
H5 0.5835 -0.1312 0.2630 0.039 Uiso calc R 1 H
C6 0.60123(18) 0.0121(2) 0.14849(17) 0.0269(4) Uani d . 1 C
C7 0.54691(15) 0.1191(2) 0.09020(14) 0.0232(4) Uani d . 1 C
C8 0.60105(16) 0.2044(2) 0.01514(16) 0.0308(5) Uani d . 1 C
H8 0.6743 0.1919 0.0039 0.037 Uiso calc R 1 H
C9 0.54763(18) 0.3048(2) -0.04102(17) 0.0352(5) Uani d . 1 C
H9 0.5845 0.3602 -0.0900 0.042 Uiso calc R 1 H
C10 0.43742(18) 0.3246(2) -0.02511(17) 0.0333(5) Uani d . 1 C
H10 0.4015 0.3931 -0.0640 0.040 Uiso calc R 1 H
C11 0.38216(16) 0.2452(2) 0.04630(15) 0.0280(4) Uani d . 1 C
H11 0.3089 0.2603 0.0557 0.034 Uiso calc R 1 H
C12 0.43434(15) 0.13924(19) 0.10693(14) 0.0223(4) Uani d . 1 C
N3 0.71228(16) -0.0097(2) 0.13407(18) 0.0338(4) Uani d D 1 N
O1 0.21271(14) -0.04208(19) 0.28290(14) 0.0433(4) Uani d . 1 O
O2 0.20875(13) 0.20108(19) 0.23210(14) 0.0449(4) Uani d . 1 O
O3 0.19277(14) 0.02160(19) 0.09616(14) 0.0439(4) Uani d . 1 O
O4 0.19541(16) -0.0063(2) 0.5137(2) 0.0483(5) Uani d D 1 O
O5 0.20231(17) 0.6756(3) 0.20565(17) 0.0523(5) Uani d D 1 O
S1 0.23869(4) 0.06051(6) 0.19907(4) 0.03067(16) Uani d . 1 S
H4A 0.225(2) -0.024(3) 0.457(2) 0.049(9) Uiso d D 1 H
H4B 0.224(2) -0.057(3) 0.552(2) 0.052(10) Uiso d D 1 H
H5A 0.214(3) 0.618(4) 0.259(3) 0.093(13) Uiso d D 1 H
H5B 0.209(4) 0.744(5) 0.237(4) 0.13(2) Uiso d D 1 H
H2A 0.068(2) 0.137(3) 0.351(2) 0.040(7) Uiso d D 1 H
H3A 0.731(2) -0.004(2) 0.074(2) 0.029(7) Uiso d D 1 H
H3B 0.7294(19) -0.084(3) 0.158(2) 0.033(7) Uiso d D 1 H
H1A -0.055(2) 0.137(3) 0.662(2) 0.055(8) Uiso d D 1 H
H1B 0.063(2) 0.170(3) 0.634(2) 0.052(8) Uiso d D 1 H
H2B -0.050(2) 0.156(3) 0.357(2) 0.072(10) Uiso d D 1 H

loop_
_atom_site_aniso_label
_atom_site_aniso_U_11
_atom_site_aniso_U_22
_atom_site_aniso_U_33
_atom_site_aniso_U_12
_atom_site_aniso_U_13
_atom_site_aniso_U_23
Cu1 0.0282(2) 0.0276(2) 0.0278(2) 0.00022(13) 0.00489(15) -0.00159(13)
N1 0.0321(11) 0.0395(11) 0.0390(10) -0.0018(9) 0.0055(9) -0.0087(8)
N2 0.0298(10) 0.0375(11) 0.0380(10) -0.0012(8) 0.0068(8) 0.0042(8)
C1 0.0441(14) 0.0309(12) 0.0566(15) 0.0013(10) 0.0066(12) -0.0105(11)
C2 0.0489(15) 0.0355(13) 0.0544(15) -0.0077(11) 0.0092(12) 0.0036(11)
C3 0.0272(10) 0.0242(9) 0.0254(9) 0.0022(8) 0.0038(8) -0.0035(8)
C4 0.0364(12) 0.0305(10) 0.0248(9) 0.0001(9) 0.0035(9) 0.0046(8)
C5 0.0355(12) 0.0325(11) 0.0285(10) 0.0063(9) -0.0016(9) 0.0047(8)
C6 0.0270(11) 0.0270(10) 0.0268(10) 0.0026(8) -0.0023(8) -0.0060(7)
C7 0.0253(10) 0.0234(9) 0.0210(8) -0.0007(8) 0.0018(7) -0.0042(7)
C8 0.0276(11) 0.0324(11) 0.0324(10) -0.0038(8) 0.0050(8) -0.0025(8)
C9 0.0413(12) 0.0319(11) 0.0325(11) -0.0053(10) 0.0101(9) 0.0062(9)
C10 0.0390(12) 0.0286(10) 0.0323(10) 0.0038(9) 0.0005(9) 0.0037(8)
C11 0.0268(10) 0.0283(10) 0.0289(9) 0.0037(8) 0.0010(8) -0.0011(8)
C12 0.0249(10) 0.0219(9) 0.0201(8) 0.0011(7) 0.0016(7) -0.0046(7)
N3 0.0270(10) 0.0392(12) 0.0351(11) 0.0073(8) 0.0005(9) -0.0020(8)
O1 0.0405(10) 0.0472(10) 0.0421(9) -0.0034(8) 0.0188(8) 0.0091(8)
O2 0.0383(9) 0.0388(10) 0.0575(10) 0.0081(7) 0.0182(8) -0.0048(8)
O3 0.0291(9) 0.0599(11) 0.0428(10) -0.0032(8) -0.0019(8) -0.0044(8)
O4 0.0325(10) 0.0605(14) 0.0519(12) 0.0021(8) 0.0048(9) -0.0011(10)
O5 0.0519(12) 0.0479(12) 0.0571(11) -0.0024(9) -0.0177(9) 0.0036(10)
S1 0.0268(3) 0.0343(3) 0.0309(3) 0.0005(2) 0.0108(2) -0.0001(2)

loop_
_atom_type_symbol
_atom_type_description
_atom_type_scat_dispersion_real
_atom_type_scat_dispersion_imag
_atom_type_scat_source
C C 0.0033 0.0016 'International Tables Vol C Tables 4.2.6.8 and 6.1.1.4'
H H 0.0000 0.0000 'International Tables Vol C Tables 4.2.6.8 and 6.1.1.4'
N N 0.0061 0.0033 'International Tables Vol C Tables 4.2.6.8 and 6.1.1.4'
O O 0.0106 0.0060 'International Tables Vol C Tables 4.2.6.8 and 6.1.1.4'
S S 0.1246 0.1234 'International Tables Vol C Tables 4.2.6.8 and 6.1.1.4'
Cu Cu 0.3201 1.2651 'International Tables Vol C Tables 4.2.6.8 and 6.1.1.4'

loop_
_geom_angle_atom_site_label_1
_geom_angle_atom_site_label_2
_geom_angle_atom_site_label_3
_geom_angle_site_symmetry_1
_geom_angle_site_symmetry_3
_geom_angle
_geom_angle_publ_flag
N2 Cu1 N2 3_556 . 180.0 ?
N2 Cu1 N1 3_556 . 95.70(9) ?
N2 Cu1 N1 . . 84.30(9) yes
N2 Cu1 N1 3_556 3_556 84.30(9) ?
N2 Cu1 N1 . 3_556 95.70(9) ?
N1 Cu1 N1 . 3_556 180.0 ?
N2 Cu1 O4 3_556 3_556 88.45(8) ?
N2 Cu1 O4 . 3_556 91.55(8) ?
N1 Cu1 O4 . 3_556 90.77(8) ?
N1 Cu1 O4 3_556 3_556 89.23(8) ?
N2 Cu1 O4 3_556 . 91.55(8) ?
N2 Cu1 O4 . . 88.45(8) ?
N1 Cu1 O4 . . 89.23(8) ?
N1 Cu1 O4 3_556 . 90.77(8) ?
O4 Cu1 O4 3_556 . 180.0 ?
C1 N1 Cu1 . . 107.62(14) ?
C1 N1 H1A . . 110.1(17) ?
Cu1 N1 H1A . . 108.9(17) ?
C1 N1 H1B . . 106.6(19) ?
Cu1 N1 H1B . . 108.5(18) ?
H1A N1 H1B . . 115(2) ?
C2 N2 Cu1 . . 109.81(15) ?
C2 N2 H2A . . 109.8(17) ?
Cu1 N2 H2A . . 109.0(17) ?
C2 N2 H2B . . 110(2) ?
Cu1 N2 H2B . . 105(2) ?
H2A N2 H2B . . 114(3) ?
N1 C1 C2 . . 107.3(2) ?
N1 C1 H1C . . 110.2 ?
C2 C1 H1C . . 110.2 ?
N1 C1 H1D . . 110.2 ?
C2 C1 H1D . . 110.2 ?
H1C C1 H1D . . 108.5 ?
N2 C2 C1 . . 108.30(19) ?
N2 C2 H2C . . 110.0 ?
C1 C2 H2C . . 110.0 ?
N2 C2 H2D . . 110.0 ?
C1 C2 H2D . . 110.0 ?
H2C C2 H2D . . 108.4 ?
C4 C3 C12 . . 120.28(19) ?
C4 C3 S1 . . 117.94(17) ?
C12 C3 S1 . . 121.57(15) ?
C3 C4 C5 . . 120.2(2) ?
C3 C4 H4 . . 119.9 ?
C5 C4 H4 . . 119.9 ?
C6 C5 C4 . . 121.55(19) ?
C6 C5 H5 . . 119.2 ?
C4 C5 H5 . . 119.2 ?
C5 C6 N3 . . 119.61(19) ?
C5 C6 C7 . . 119.86(19) ?
N3 C6 C7 . . 120.4(2) ?
C8 C7 C6 . . 121.80(18) ?
C8 C7 C12 . . 119.04(17) ?
C6 C7 C12 . . 119.15(18) ?
C9 C8 C7 . . 121.06(19) ?
C9 C8 H8 . . 119.5 ?
C7 C8 H8 . . 119.5 ?
C8 C9 C10 . . 120.10(19) ?
C8 C9 H9 . . 119.9 ?
C10 C9 H9 . . 119.9 ?
C11 C10 C9 . . 120.86(19) ?
C11 C10 H10 . . 119.6 ?
C9 C10 H10 . . 119.6 ?
C10 C11 C12 . . 121.14(19) ?
C10 C11 H11 . . 119.4 ?
C12 C11 H11 . . 119.4 ?
C11 C12 C3 . . 123.32(18) ?
C11 C12 C7 . . 117.79(17) ?
C3 C12 C7 . . 118.89(17) ?
C6 N3 H3A . . 113.8(19) ?
C6 N3 H3B . . 110.3(18) ?
H3A N3 H3B . . 109(2) ?
Cu1 O4 H4A . . 114(2) ?
Cu1 O4 H4B . . 122(2) ?
H4A O4 H4B . . 101(3) ?
H5A O5 H5B . . 98(4) ?
O3 S1 O2 . . 112.72(11) ?
O3 S1 O1 . . 111.53(11) ?
O2 S1 O1 . . 111.30(10) ?
O3 S1 C3 . . 106.42(10) ?
O2 S1 C3 . . 108.59(10) ?
O1 S1 C3 . . 105.87(10) ?

loop_
_geom_bond_atom_site_label_1
_geom_bond_atom_site_label_2
_geom_bond_site_symmetry_2
_geom_bond_distance
_geom_bond_publ_flag
Cu1 N1 . 2.0323(19) yes
Cu1 N1 3_556 2.0323(19) ?
Cu1 N2 3_556 2.0119(19) ?
Cu1 N2 . 2.0119(19) yes
Cu1 O4 3_556 2.437(2) ?
Cu1 O4 . 2.437(2) yes
N1 C1 . 1.466(3) ?
N1 H1A . 0.95(3) ?
N1 H1B . 0.88(2) ?
N2 C2 . 1.469(3) ?
N2 H2A . 0.86(2) ?
N2 H2B . 0.92(3) ?
C1 C2 . 1.523(4) ?
C1 H1C . 0.9700 ?
C1 H1D . 0.9700 ?
C2 H2C . 0.9700 ?
C2 H2D . 0.9700 ?
C3 C4 . 1.381(3) ?
C3 C12 . 1.423(3) ?
C3 S1 . 1.773(2) ?
C4 C5 . 1.403(3) ?
C4 H4 . 0.9300 ?
C5 C6 . 1.365(3) ?
C5 H5 . 0.9300 ?
C6 N3 . 1.409(3) ?
C6 C7 . 1.427(3) ?
C7 C8 . 1.413(3) ?
C7 C12 . 1.429(3) ?
C8 C9 . 1.362(3) ?
C8 H8 . 0.9300 ?
C9 C10 . 1.398(3) ?
C9 H9 . 0.9300 ?
C10 C11 . 1.357(3) ?
C10 H10 . 0.9300 ?
C11 C12 . 1.422(3) ?
C11 H11 . 0.9300 ?
N3 H3A . 0.78(2) ?
N3 H3B . 0.80(2) ?
O1 S1 . 1.4701(17) ?
O2 S1 . 1.4583(18) ?
O3 S1 . 1.4502(18) ?
O4 H4A . 0.81(3) ?
O4 H4B . 0.77(3) ?
O5 H5A . 0.87(3) ?
O5 H5B . 0.77(4) ?

loop_
_geom_hbond_atom_site_label_D
_geom_hbond_atom_site_label_H
_geom_hbond_atom_site_label_A
_geom_hbond_site_symmetry_A
_geom_hbond_distance_DH
_geom_hbond_distance_HA
_geom_hbond_distance_DA
_geom_hbond_angle_DHA
_geom_hbond_publ_flag
O4 H4A O1 . 0.81(3) 2.18(3) 2.899(3) 148(3) yes
O4 H4B O5 4_566 0.77(3) 2.24(3) 2.888(3) 142(3) yes
O5 H5A N3 2_655 0.87(3) 2.03(3) 2.875(3) 162(4) yes
O5 H5B O1 1_565 0.77(4) 2.13(4) 2.877(3) 165(5) yes
N1 H1A O1 3_556 0.95(3) 2.27(3) 3.143(3) 152(2) yes
N1 H1B O2 4_566 0.88(2) 2.51(3) 3.327(3) 155(2) yes
N2 H2A O2 . 0.86(2) 2.37(3) 3.155(3) 153(2) yes
N2 H2B O5 2_545 0.92(3) 2.06(3) 2.967(3) 173(3) yes
N3 H3A O3 3_655 0.78(2) 2.33(3) 3.100(3) 170(2) yes
N3 H3B O2 2_645 0.80(2) 2.59(3) 3.381(3) 169(2) yes

loop_
_geom_torsion_atom_site_label_1
_geom_torsion_atom_site_label_2
_geom_torsion_atom_site_label_3
_geom_torsion_atom_site_label_4
_geom_torsion_site_symmetry_1
_geom_torsion
N2 Cu1 N1 C1 3_556 -160.05(15)
N2 Cu1 N1 C1 . 19.95(15)
O4 Cu1 N1 C1 3_556 -71.53(16)
O4 Cu1 N1 C1 . 108.47(16)
N1 Cu1 N2 C2 . 8.66(16)
N1 Cu1 N2 C2 3_556 -171.34(16)
O4 Cu1 N2 C2 3_556 99.28(16)
O4 Cu1 N2 C2 . -80.72(16)
Cu1 N1 C1 C2 . -43.5(2)
Cu1 N2 C2 C1 . -34.7(3)
N1 C1 C2 N2 . 52.1(3)
C12 C3 C4 C5 . -1.5(3)
S1 C3 C4 C5 . 173.44(16)
C3 C4 C5 C6 . -0.5(3)
C4 C5 C6 N3 . 179.31(19)
C4 C5 C6 C7 . 2.9(3)
C5 C6 C7 C8 . 177.65(19)
N3 C6 C7 C8 . 1.3(3)
C5 C6 C7 C12 . -3.3(3)
N3 C6 C7 C12 . -179.69(17)
C6 C7 C8 C9 . 179.02(19)
C12 C7 C8 C9 . 0.0(3)
C7 C8 C9 C10 . -0.1(3)
C8 C9 C10 C11 . 0.2(3)
C9 C10 C11 C12 . -0.2(3)
C10 C11 C12 C3 . 179.64(19)
C10 C11 C12 C7 . 0.0(3)
C4 C3 C12 C11 . -178.63(19)
S1 C3 C12 C11 . 6.6(3)
C4 C3 C12 C7 . 1.0(3)
S1 C3 C12 C7 . -173.75(14)
C8 C7 C12 C11 . 0.1(3)
C6 C7 C12 C11 . -178.98(17)
C8 C7 C12 C3 . -179.56(18)
C6 C7 C12 C3 . 1.4(3)
C4 C3 S1 O3 . -114.28(18)
C12 C3 S1 O3 . 60.59(18)
C4 C3 S1 O2 . 124.12(18)
C12 C3 S1 O2 . -61.01(18)
C4 C3 S1 O1 . 4.5(2)
C12 C3 S1 O1 . 179.38(16)
